data_9000523
loop_
_publ_author_name
'Evans, H. T.'
'Konnert, J. A.'

_publ_section_title
;
 Crystal structure refinement of covellite
;
_journal_name_full 'American Mineralogist'
_journal_page_first 996
_journal_page_last 1000
_journal_volume 61
_journal_year 1976
_chemical_compound_source 'Summitville, Colorado'
_chemical_formula_sum 'Cu S'
_chemical_name_mineral Covellite
_space_group_IT_number 194
_symmetry_space_group_name_Hall '-P 6c 2c'
_symmetry_space_group_name_H-M 'P 63/m m c'
_cell_angle_alpha 90
_cell_angle_beta 90
_cell_angle_gamma 120
_cell_length_a 3.7938
_cell_length_b 3.7938
_cell_length_c 16.341
_cell_formula_units_Z 6
_cell_volume 203.685
_database_code_amcsd 0000534
_exptl_crystal_density_diffrn 4.677
_cod_database_code 9000523

loop_
_space_group_symop_operation_xyz
x,y,z
-x,-x+y,1/2+z
x,x-y,1/2-z
-x+y,-x,1/2-z
x-y,x,1/2+z
-y,-x,z
y,x,-z
y,-x+y,-z
-y,x-y,z
x-y,-y,1/2+z
-x+y,y,1/2-z
x,y,1/2-z
-x,-y,1/2+z
x,x-y,z
-x,-x+y,-z
x-y,x,-z
-x+y,-x,z
y,x,1/2+z
-y,-x,1/2-z
-y,x-y,1/2-z
y,-x+y,1/2+z
-x+y,y,z
x-y,-y,-z
-x,-y,-z

loop_
_atom_site_aniso_label
_atom_site_aniso_U_11
_atom_site_aniso_U_22
_atom_site_aniso_U_33
_atom_site_aniso_U_12
_atom_site_aniso_U_13
_atom_site_aniso_U_23
Cu1 0.01580 0.01580 0.56005 0.00790 0.00000 0.00000
Cu2 0.00777 0.00777 0.18263 0.00388 0.00000 0.00000
S1 0.01395 0.01395 0.13528 0.00697 0.00000 0.00000
S2 0.00640 0.00640 0.09334 0.00320 0.00000 0.00000

loop_
_atom_site_label
_atom_site_fract_x
_atom_site_fract_y
_atom_site_fract_z
Cu1 0.66667 0.33333 0.25000
Cu2 0.33333 0.66667 0.10733
S1 0.33333 0.66667 0.25000
S2 0.00000 0.00000 0.06337

loop_
_cod_related_entry_id
_cod_related_entry_database
_cod_related_entry_code
1 AMCSD 0000534
